data_7208948
loop_
_publ_author_name
'Peng, Guo'
'Ma, Li'
'Liang, Li'
'Ma, Yingzhao'
'Yang, Chengfeng'
'Deng, Hong'

_publ_section_title
;
 3d--4f Heterometallic coordination polymers constructed by tetranuclear
 lanthanide-based cluster as secondary building unit
;
_journal_issue 5
_journal_name_full CrystEngComm
_journal_page_first 922
_journal_paper_doi 10.1039/c2ce26277k
_journal_volume 15
_journal_year 2013
_chemical_formula_moiety 'C42 H26 Dy4 Mn N6 O36 S2, 13(H2 O)'
_chemical_formula_sum 'C42 H52 Dy4 Mn N6 O49 S2'
_chemical_formula_weight 2193.96
_chemical_name_systematic
;
?
;
_space_group_IT_number 2
_symmetry_cell_setting triclinic
_symmetry_space_group_name_Hall '-P 1'
_symmetry_space_group_name_H-M 'P -1'
_atom_sites_solution_hydrogens geom
_atom_sites_solution_primary direct
_atom_sites_solution_secondary difmap
_audit_creation_method SHELXL-97
_cell_angle_alpha 76.362(2)
_cell_angle_beta 68.371(3)
_cell_angle_gamma 65.305(2)
_cell_formula_units_Z 1
_cell_length_a 10.7899(15)
_cell_length_b 12.0807(16)
_cell_length_c 14.4380(19)
_cell_measurement_reflns_used 5526
_cell_measurement_temperature 296(2)
_cell_measurement_theta_max 25.20
_cell_measurement_theta_min 1.52
_cell_volume 1582.0(4)
_computing_cell_refinement 'Apex2 (Bruker, 2005)'
_computing_data_collection 'Apex2 (Bruker, 2005)'
_computing_data_reduction 'Apex2 (Bruker, 2005)'
_computing_molecular_graphics 'SHELXTL 6.12'
_computing_publication_material 'SHELXTL 6.12'
_computing_structure_refinement 'SHELXTL 6.12'
_computing_structure_solution 'SHELXTL 6.12 (Bruker, 2000-2003)'
_diffrn_ambient_temperature 296(2)
_diffrn_measured_fraction_theta_full 0.972
_diffrn_measured_fraction_theta_max 0.972
_diffrn_measurement_device_type 'Bruker AXS SMART APEX CCD diffractometer'
_diffrn_measurement_method '\w scans'
_diffrn_radiation_monochromator graphite
_diffrn_radiation_source 'fine-focus sealed tube'
_diffrn_radiation_type MoK\a
_diffrn_radiation_wavelength 0.71073
_diffrn_reflns_av_R_equivalents 0.0164
_diffrn_reflns_av_sigmaI/netI 0.0323
_diffrn_reflns_limit_h_max 9
_diffrn_reflns_limit_h_min -12
_diffrn_reflns_limit_k_max 14
_diffrn_reflns_limit_k_min -14
_diffrn_reflns_limit_l_max 17
_diffrn_reflns_limit_l_min -16
_diffrn_reflns_number 7910
_diffrn_reflns_theta_full 25.20
_diffrn_reflns_theta_max 25.20
_diffrn_reflns_theta_min 1.52
_diffrn_standards_number 0
_exptl_absorpt_coefficient_mu 5.051
_exptl_absorpt_correction_T_max 0.4315
_exptl_absorpt_correction_T_min 0.3126
_exptl_absorpt_correction_type multi-scan
_exptl_absorpt_process_details 'Apex2 (Bruker, 2005)'
_exptl_crystal_colour colorless
_exptl_crystal_density_diffrn 2.303
_exptl_crystal_density_method 'not measured'
_exptl_crystal_description block
_exptl_crystal_F_000 1059
_exptl_crystal_size_max 0.30
_exptl_crystal_size_mid 0.23
_exptl_crystal_size_min 0.20
_refine_diff_density_max 1.623
_refine_diff_density_min -1.036
_refine_diff_density_rms 0.145
_refine_ls_extinction_method none
_refine_ls_goodness_of_fit_ref 1.028
_refine_ls_hydrogen_treatment constr
_refine_ls_matrix_type full
_refine_ls_number_parameters 472
_refine_ls_number_reflns 5526
_refine_ls_number_restraints 0
_refine_ls_restrained_S_all 1.028
_refine_ls_R_factor_all 0.0369
_refine_ls_R_factor_gt 0.0307
_refine_ls_shift/su_max 0.002
_refine_ls_shift/su_mean 0.000
_refine_ls_structure_factor_coef Fsqd
_refine_ls_weighting_details 'calc w=1/[\s^2^(Fo^2^)+(0.0442P)^2^+5.3378P] where P=(Fo^2^+2Fc^2^)/3'
_refine_ls_weighting_scheme calc
_refine_ls_wR_factor_gt 0.0792
_refine_ls_wR_factor_ref 0.0832
_reflns_number_gt 4793
_reflns_number_total 5526
_reflns_threshold_expression >2sigma(I)
_cod_data_source_file c2ce26277k.txt
_cod_data_source_block 22
_cod_original_sg_symbol_Hall -P1
_cod_original_sg_symbol_H-M P-1
_cod_database_code 7208948

loop_
_symmetry_equiv_pos_as_xyz
'x, y, z'
'-x, -y, -z'

loop_
_atom_site_label
_atom_site_type_symbol
_atom_site_fract_x
_atom_site_fract_y
_atom_site_fract_z
_atom_site_U_iso_or_equiv
_atom_site_adp_type
_atom_site_occupancy
_atom_site_symmetry_multiplicity
_atom_site_calc_flag
_atom_site_refinement_flags
C1 C 0.1186(6) 0.1251(6) 0.7836(4) 0.0281(13) Uani 1 1 d .
C2 C 0.1135(6) 0.2423(6) 0.7188(4) 0.0282(13) Uani 1 1 d .
C3 C 0.0529(7) 0.3567(6) 0.7522(5) 0.0359(15) Uani 1 1 d .
H3 H 0.0128 0.3654 0.8205 0.043 Uiso 1 1 calc R
C4 C 0.0519(8) 0.4585(6) 0.6838(5) 0.0394(16) Uani 1 1 d .
H4 H 0.0099 0.5364 0.7054 0.047 Uiso 1 1 calc R
C5 C 0.1136(7) 0.4431(6) 0.5835(5) 0.0370(16) Uani 1 1 d .
H5 H 0.1153 0.5101 0.5362 0.044 Uiso 1 1 calc R
C6 C 0.1727(6) 0.3273(5) 0.5545(4) 0.0279(13) Uani 1 1 d .
C7 C 0.2436(6) 0.2964(5) 0.4482(4) 0.0244(12) Uani 1 1 d .
C8 C 0.6593(6) 0.2219(5) 0.3384(4) 0.0265(13) Uani 1 1 d .
C9 C 0.6336(7) 0.3448(5) 0.2789(4) 0.0282(13) Uani 1 1 d .
C10 C 0.7022(8) 0.4208(6) 0.2719(5) 0.0404(16) Uani 1 1 d .
H10 H 0.7716 0.3975 0.3037 0.048 Uiso 1 1 calc R
C11 C 0.6656(9) 0.5338(7) 0.2162(7) 0.055(2) Uani 1 1 d .
H11 H 0.7061 0.5897 0.2129 0.066 Uiso 1 1 calc R
C12 C 0.5676(9) 0.5615(7) 0.1658(6) 0.053(2) Uani 1 1 d .
H12 H 0.5460 0.6341 0.1244 0.063 Uiso 1 1 calc R
C13 C 0.5027(7) 0.4803(6) 0.1780(5) 0.0335(14) Uani 1 1 d .
C14 C 0.3909(7) 0.5008(6) 0.1302(5) 0.0335(15) Uani 1 1 d .
C15 C 0.1606(7) 0.2420(7) 0.1752(5) 0.0407(16) Uani 1 1 d .
C16 C 0.2888(6) 0.2015(6) 0.0827(4) 0.0286(13) Uani 1 1 d .
C17 C 0.2791(7) 0.1849(6) -0.0054(5) 0.0349(15) Uani 1 1 d .
H17 H 0.1908 0.2000 -0.0121 0.042 Uiso 1 1 calc R
C18 C 0.4026(7) 0.1457(6) -0.0826(5) 0.0348(15) Uani 1 1 d .
H18 H 0.3987 0.1335 -0.1425 0.042 Uiso 1 1 calc R
C19 C 0.5342(7) 0.1240(5) -0.0721(4) 0.0313(14) Uani 1 1 d .
H19 H 0.6188 0.0961 -0.1239 0.038 Uiso 1 1 calc R
C20 C 0.5356(6) 0.1451(5) 0.0180(4) 0.0269(13) Uani 1 1 d .
C21 C 0.6646(6) 0.1292(5) 0.0434(4) 0.0273(13) Uani 1 1 d .
Dy1 Dy 0.41608(3) 0.22635(2) 0.250074(18) 0.02190(9) Uani 1 1 d .
Dy2 Dy 0.28830(3) 0.01895(2) 0.563072(18) 0.02177(9) Uani 1 1 d .
Mn1 Mn 1.0000 0.0000 0.0000 0.0301(3) Uani 1 2 d S
N1 N 0.4131(5) 0.1822(4) 0.0936(3) 0.0247(10) Uani 1 1 d .
N2 N 0.5338(5) 0.3734(4) 0.2335(3) 0.0269(11) Uani 1 1 d .
N3 N 0.1748(5) 0.2274(4) 0.6197(3) 0.0257(11) Uani 1 1 d .
O1 O 0.3111(5) -0.0591(4) 0.4156(3) 0.0345(10) Uani 1 1 d .
O2 O 0.5211(4) -0.0636(4) 0.4313(3) 0.0260(9) Uani 1 1 d .
O3 O 0.5390(5) -0.2014(4) 0.3240(3) 0.0399(11) Uani 1 1 d .
O4 O 0.4734(5) 0.0144(4) 0.2725(3) 0.0314(10) Uani 1 1 d .
O5 O 0.1762(4) 0.0297(4) 0.7390(3) 0.0333(10) Uani 1 1 d .
O6 O 0.0673(5) 0.1299(4) 0.8764(3) 0.0355(10) Uani 1 1 d .
O7 O 0.2863(4) 0.1847(3) 0.4327(3) 0.0256(9) Uani 1 1 d .
O8 O 0.2598(5) 0.3761(4) 0.3775(3) 0.0322(10) Uani 1 1 d .
O9 O 0.5757(4) 0.1675(3) 0.3486(3) 0.0250(9) Uani 1 1 d .
O10 O 0.7605(5) 0.1743(4) 0.3740(3) 0.0356(10) Uani 1 1 d .
O11 O 0.3389(5) 0.4218(4) 0.1466(3) 0.0349(10) Uani 1 1 d .
O12 O 0.3568(6) 0.6024(4) 0.0753(4) 0.0523(14) Uani 1 1 d .
O13 O 0.1895(4) 0.2490(4) 0.2509(3) 0.0309(10) Uani 1 1 d .
O14 O 0.0402(5) 0.2640(8) 0.1714(4) 0.090(3) Uani 1 1 d .
O15 O 0.6419(4) 0.1635(4) 0.1255(3) 0.0313(10) Uani 1 1 d .
O16 O 0.7864(4) 0.0813(4) -0.0182(3) 0.0373(11) Uani 1 1 d .
O1W O 0.9359(5) 0.1290(4) 0.1101(3) 0.0445(12) Uani 1 1 d .
H1A H 0.8706 0.1130 0.1597 0.067 Uiso 1 1 d R
H1B H 0.9865 0.1472 0.1330 0.067 Uiso 1 1 d R
O2W O 0.0527(5) 0.0759(5) 0.5654(4) 0.0480(12) Uani 1 1 d .
H2A H 0.1131 0.0727 0.5916 0.072 Uiso 1 1 d R
H2B H -0.0133 0.0566 0.6116 0.072 Uiso 1 1 d R
O3W O 0.9551(6) 0.2356(6) 0.4217(4) 0.0585(15) Uani 1 1 d .
H3A H 1.0181 0.2640 0.3821 0.088 Uiso 1 1 d R
H3B H 0.9163 0.2212 0.3865 0.088 Uiso 1 1 d R
O4W O 0.1665(8) 0.6439(7) -0.0039(5) 0.087(2) Uani 1 1 d .
H4A H 0.2545 0.6272 -0.0127 0.130 Uiso 1 1 d R
H4B H 0.1214 0.7185 0.0079 0.130 Uiso 1 1 d R
O5W O 0.4222(18) 0.6206(10) 0.4590(8) 0.225(8) Uani 1 1 d .
H5A H 0.3603 0.6026 0.5103 0.337 Uiso 1 1 d R
H5B H 0.4197 0.6900 0.4647 0.337 Uiso 1 1 d R
O6W O 0.2364(15) 0.6234(10) 0.3637(10) 0.204(7) Uani 1 1 d .
H6A H 0.2807 0.5626 0.3291 0.305 Uiso 1 1 d R
H6B H 0.2560 0.6840 0.3273 0.305 Uiso 1 1 d R
O7W O 1.0000 0.5000 1.0000 0.179(7) Uani 1 2 d S
H7A H 0.9885 0.5601 0.9552 0.269 Uiso 0.50 1 d PR
H7B H 0.9654 0.4524 0.9923 0.269 Uiso 0.50 1 d PR
O8W O 0.8289(14) 0.1807(18) 0.7620(10) 0.247(9) Uani 1 1 d .
H8A H 0.8337 0.1920 0.8160 0.370 Uiso 1 1 d R
H8B H 0.8909 0.2007 0.7137 0.370 Uiso 1 1 d R
O9W O 0.8490(18) 0.030(3) 0.7140(12) 0.348(16) Uani 1 1 d .
H9A H 0.8420 -0.0306 0.7507 0.522 Uiso 1 1 d R
H9B H 0.7863 0.0602 0.6835 0.522 Uiso 1 1 d R
S1 S 0.46285(16) -0.08090(13) 0.35728(10) 0.0262(3) Uani 1 1 d .

loop_
_atom_site_aniso_label
_atom_site_aniso_U_11
_atom_site_aniso_U_22
_atom_site_aniso_U_33
_atom_site_aniso_U_23
_atom_site_aniso_U_13
_atom_site_aniso_U_12
C1 0.020(3) 0.038(4) 0.018(3) 0.000(3) 0.000(2) -0.008(3)
C2 0.026(3) 0.032(3) 0.021(3) -0.004(2) -0.001(2) -0.010(3)
C3 0.041(4) 0.033(4) 0.023(3) -0.007(3) 0.000(3) -0.009(3)
C4 0.050(4) 0.030(4) 0.029(3) -0.011(3) -0.004(3) -0.010(3)
C5 0.046(4) 0.026(3) 0.027(3) 0.000(3) -0.004(3) -0.009(3)
C6 0.029(3) 0.029(3) 0.021(3) 0.000(2) -0.006(2) -0.008(3)
C7 0.026(3) 0.023(3) 0.021(3) 0.004(2) -0.008(2) -0.008(2)
C8 0.029(3) 0.029(3) 0.017(3) -0.003(2) -0.005(2) -0.008(3)
C9 0.037(3) 0.024(3) 0.023(3) -0.001(2) -0.008(3) -0.012(3)
C10 0.046(4) 0.037(4) 0.045(4) 0.009(3) -0.022(3) -0.022(3)
C11 0.061(5) 0.036(4) 0.081(6) 0.008(4) -0.033(5) -0.027(4)
C12 0.065(5) 0.034(4) 0.069(5) 0.018(4) -0.034(4) -0.030(4)
C13 0.035(3) 0.027(3) 0.035(3) 0.003(3) -0.011(3) -0.010(3)
C14 0.032(3) 0.030(3) 0.031(3) 0.002(3) -0.010(3) -0.007(3)
C15 0.034(4) 0.053(4) 0.034(4) -0.012(3) -0.007(3) -0.014(3)
C16 0.028(3) 0.034(3) 0.021(3) -0.006(2) -0.006(2) -0.008(3)
C17 0.039(4) 0.040(4) 0.029(3) -0.005(3) -0.012(3) -0.015(3)
C18 0.048(4) 0.036(4) 0.023(3) -0.002(3) -0.011(3) -0.017(3)
C19 0.037(3) 0.026(3) 0.023(3) -0.004(2) -0.003(3) -0.008(3)
C20 0.032(3) 0.023(3) 0.018(3) -0.001(2) -0.001(2) -0.009(2)
C21 0.025(3) 0.023(3) 0.022(3) 0.004(2) -0.003(2) -0.005(2)
Dy1 0.02362(15) 0.02402(16) 0.01572(14) -0.00117(10) -0.00490(11) -0.00789(11)
Dy2 0.02256(15) 0.02141(15) 0.01682(14) -0.00033(10) -0.00366(11) -0.00667(11)
Mn1 0.0225(6) 0.0503(8) 0.0155(6) 0.0134(6) -0.0056(5) -0.0203(6)
N1 0.025(3) 0.027(3) 0.021(2) -0.004(2) -0.006(2) -0.009(2)
N2 0.030(3) 0.024(3) 0.022(2) 0.003(2) -0.005(2) -0.010(2)
N3 0.025(2) 0.031(3) 0.014(2) -0.001(2) -0.0006(19) -0.009(2)
O1 0.034(2) 0.042(3) 0.032(2) -0.004(2) -0.0062(19) -0.022(2)
O2 0.028(2) 0.029(2) 0.0186(19) -0.0052(16) -0.0049(17) -0.0085(18)
O3 0.061(3) 0.027(2) 0.030(2) -0.0086(19) -0.012(2) -0.013(2)
O4 0.041(3) 0.030(2) 0.018(2) -0.0025(17) -0.0049(18) -0.0122(19)
O5 0.032(2) 0.032(2) 0.020(2) 0.0007(18) 0.0017(18) -0.0070(19)
O6 0.041(3) 0.039(3) 0.017(2) -0.0030(18) 0.0028(18) -0.016(2)
O7 0.029(2) 0.024(2) 0.0183(19) -0.0012(16) -0.0028(16) -0.0086(17)
O8 0.039(2) 0.024(2) 0.021(2) 0.0027(17) -0.0024(18) -0.0084(19)
O9 0.029(2) 0.022(2) 0.024(2) 0.0028(16) -0.0075(17) -0.0124(17)
O10 0.039(3) 0.035(2) 0.040(3) 0.008(2) -0.021(2) -0.018(2)
O11 0.042(3) 0.036(3) 0.029(2) 0.0040(19) -0.015(2) -0.016(2)
O12 0.068(4) 0.034(3) 0.058(3) 0.022(2) -0.036(3) -0.021(3)
O13 0.027(2) 0.044(3) 0.021(2) -0.0062(18) -0.0047(17) -0.0122(19)
O14 0.024(3) 0.189(8) 0.057(4) -0.063(4) -0.003(3) -0.023(4)
O15 0.025(2) 0.041(3) 0.024(2) -0.0061(18) -0.0039(17) -0.0106(19)
O16 0.024(2) 0.048(3) 0.029(2) -0.008(2) -0.0003(19) -0.007(2)
O1W 0.041(3) 0.052(3) 0.037(3) -0.010(2) 0.006(2) -0.026(2)
O2W 0.030(2) 0.057(3) 0.055(3) -0.001(2) -0.015(2) -0.015(2)
O3W 0.048(3) 0.090(4) 0.045(3) -0.001(3) -0.016(3) -0.034(3)
O4W 0.087(5) 0.092(5) 0.076(5) 0.010(4) -0.045(4) -0.020(4)
O5W 0.39(2) 0.119(9) 0.101(8) -0.025(7) 0.047(10) -0.136(12)
O6W 0.215(14) 0.096(8) 0.205(13) -0.017(8) 0.034(11) -0.052(8)
O7W 0.138(13) 0.128(13) 0.23(2) 0.014(13) -0.050(13) -0.037(11)
O8W 0.146(11) 0.43(3) 0.136(11) 0.003(14) 0.011(9) -0.142(15)
O9W 0.233(18) 0.77(5) 0.187(15) -0.16(2) 0.031(13) -0.35(3)
S1 0.0339(8) 0.0241(7) 0.0193(7) -0.0029(6) -0.0063(6) -0.0108(6)

loop_
_atom_type_symbol
_atom_type_description
_atom_type_scat_dispersion_real
_atom_type_scat_dispersion_imag
_atom_type_scat_source
C C 0.0033 0.0016 'International Tables Vol C Tables 4.2.6.8 and 6.1.1.4'
H H 0.0000 0.0000 'International Tables Vol C Tables 4.2.6.8 and 6.1.1.4'
N N 0.0061 0.0033 'International Tables Vol C Tables 4.2.6.8 and 6.1.1.4'
O O 0.0106 0.0060 'International Tables Vol C Tables 4.2.6.8 and 6.1.1.4'
Mn Mn 0.3368 0.7283 'International Tables Vol C Tables 4.2.6.8 and 6.1.1.4'
Dy Dy -0.1892 4.4098 'International Tables Vol C Tables 4.2.6.8 and 6.1.1.4'
S S 0.1246 0.1234 'International Tables Vol C Tables 4.2.6.8 and 6.1.1.4'

loop_
_geom_angle_atom_site_label_1
_geom_angle_atom_site_label_2
_geom_angle_atom_site_label_3
_geom_angle
_geom_angle_site_symmetry_1
_geom_angle_site_symmetry_3
O6 C1 O5 126.0(6) . .
O6 C1 C2 117.8(6) . .
O5 C1 C2 116.3(5) . .
N3 C2 C3 121.1(6) . .
N3 C2 C1 113.4(5) . .
C3 C2 C1 125.5(5) . .
C2 C3 C4 119.6(6) . .
C2 C3 H3 120.2 . .
C4 C3 H3 120.2 . .
C5 C4 C3 119.1(6) . .
C5 C4 H4 120.5 . .
C3 C4 H4 120.5 . .
C6 C5 C4 118.8(6) . .
C6 C5 H5 120.6 . .
C4 C5 H5 120.6 . .
N3 C6 C5 123.0(5) . .
N3 C6 C7 112.2(5) . .
C5 C6 C7 124.8(5) . .
O8 C7 O7 121.0(5) . .
O8 C7 C6 121.6(5) . .
O7 C7 C6 117.4(5) . .
O10 C8 O9 121.6(5) . .
O10 C8 C9 121.0(6) . .
O9 C8 C9 117.4(5) . .
O10 C8 Dy2 61.3(3) . 2_656
O9 C8 Dy2 60.4(3) . 2_656
C9 C8 Dy2 175.4(4) . 2_656
N2 C9 C10 123.3(6) . .
N2 C9 C8 112.6(5) . .
C10 C9 C8 124.1(6) . .
C9 C10 C11 118.3(7) . .
C9 C10 H10 120.9 . .
C11 C10 H10 120.9 . .
C12 C11 C10 118.7(7) . .
C12 C11 H11 120.7 . .
C10 C11 H11 120.7 . .
C13 C12 C11 119.0(7) . .
C13 C12 H12 120.5 . .
C11 C12 H12 120.5 . .
N2 C13 C12 122.7(6) . .
N2 C13 C14 112.8(6) . .
C12 C13 C14 124.4(6) . .
O11 C14 O12 125.2(6) . .
O11 C14 C13 119.1(5) . .
O12 C14 C13 115.7(6) . .
O14 C15 O13 125.8(6) . .
O14 C15 C16 118.7(6) . .
O13 C15 C16 115.5(6) . .
N1 C16 C17 122.0(6) . .
N1 C16 C15 114.2(5) . .
C17 C16 C15 123.9(6) . .
C18 C17 C16 118.3(6) . .
C18 C17 H17 120.9 . .
C16 C17 H17 120.9 . .
C17 C18 C19 120.5(6) . .
C17 C18 H18 119.8 . .
C19 C18 H18 119.8 . .
C20 C19 C18 118.1(6) . .
C20 C19 H19 120.9 . .
C18 C19 H19 120.9 . .
N1 C20 C19 120.6(6) . .
N1 C20 C21 113.1(5) . .
C19 C20 C21 126.3(5) . .
O15 C21 O16 125.6(6) . .
O15 C21 C20 116.4(5) . .
O16 C21 C20 117.9(5) . .
O13 Dy1 O4 87.88(15) . .
O13 Dy1 O15 130.76(14) . .
O4 Dy1 O15 79.88(15) . .
O13 Dy1 O9 145.61(13) . .
O4 Dy1 O9 80.44(14) . .
O15 Dy1 O9 78.98(13) . .
O13 Dy1 N1 66.01(14) . .
O4 Dy1 N1 76.75(15) . .
O15 Dy1 N1 64.78(15) . .
O9 Dy1 N1 139.79(14) . .
O13 Dy1 O11 75.87(15) . .
O4 Dy1 O11 147.88(14) . .
O15 Dy1 O11 89.91(15) . .
O9 Dy1 O11 127.63(14) . .
N1 Dy1 O11 71.37(15) . .
O13 Dy1 O8 79.59(14) . .
O4 Dy1 O8 127.58(13) . .
O15 Dy1 O8 143.21(15) . .
O9 Dy1 O8 82.23(14) . .
N1 Dy1 O8 137.64(14) . .
O11 Dy1 O8 77.03(13) . .
O13 Dy1 N2 134.09(15) . .
O4 Dy1 N2 138.03(15) . .
O15 Dy1 N2 72.20(15) . .
O9 Dy1 N2 64.12(14) . .
N1 Dy1 N2 116.29(16) . .
O11 Dy1 N2 63.75(15) . .
O8 Dy1 N2 71.17(15) . .
O13 Dy1 O7 75.76(13) . .
O4 Dy1 O7 75.88(13) . .
O15 Dy1 O7 143.19(13) . .
O9 Dy1 O7 70.05(13) . .
N1 Dy1 O7 133.21(14) . .
O11 Dy1 O7 124.67(13) . .
O8 Dy1 O7 51.71(13) . .
N2 Dy1 O7 109.49(14) . .
O2W Dy2 O2 152.08(16) . 2_656
O2W Dy2 O5 81.93(16) . .
O2 Dy2 O5 91.58(14) 2_656 .
O2W Dy2 O7 82.69(16) . .
O2 Dy2 O7 80.17(13) 2_656 .
O5 Dy2 O7 128.25(13) . .
O2W Dy2 O1 75.89(16) . .
O2 Dy2 O1 119.60(13) 2_656 .
O5 Dy2 O1 146.10(15) . .
O7 Dy2 O1 74.13(14) . .
O2W Dy2 O9 126.34(15) . 2_656
O2 Dy2 O9 75.83(13) 2_656 2_656
O5 Dy2 O9 71.36(13) . 2_656
O7 Dy2 O9 149.54(13) . 2_656
O1 Dy2 O9 101.87(14) . 2_656
O2W Dy2 N3 77.85(17) . .
O2 Dy2 N3 74.89(15) 2_656 .
O5 Dy2 N3 64.31(14) . .
O7 Dy2 N3 64.21(14) . .
O1 Dy2 N3 132.87(15) . .
O9 Dy2 N3 125.20(14) 2_656 .
O2W Dy2 O2 131.66(15) . .
O2 Dy2 O2 64.33(15) 2_656 .
O5 Dy2 O2 144.15(13) . .
O7 Dy2 O2 75.90(13) . .
O1 Dy2 O2 56.81(13) . .
O9 Dy2 O2 76.93(13) 2_656 .
N3 Dy2 O2 126.70(14) . .
O2W Dy2 O10 76.45(16) . 2_656
O2 Dy2 O10 128.18(13) 2_656 2_656
O5 Dy2 O10 75.17(15) . 2_656
O7 Dy2 O10 146.01(14) . 2_656
O1 Dy2 O10 74.92(14) . 2_656
O9 Dy2 O10 52.38(13) 2_656 2_656
N3 Dy2 O10 134.34(15) . 2_656
O2 Dy2 O10 98.41(14) . 2_656
O2W Dy2 C8 100.96(18) . 2_656
O2 Dy2 C8 102.40(16) 2_656 2_656
O5 Dy2 C8 70.62(15) . 2_656
O7 Dy2 C8 161.10(14) . 2_656
O1 Dy2 C8 88.67(15) . 2_656
O9 Dy2 C8 26.57(15) 2_656 2_656
N3 Dy2 C8 134.66(15) . 2_656
O2 Dy2 C8 88.24(15) . 2_656
O10 Dy2 C8 25.83(15) 2_656 2_656
O2 Dy2 H2A 141.8 2_656 .
O5 Dy2 H2A 68.5 . .
O7 Dy2 H2A 87.2 . .
O1 Dy2 H2A 90.6 . .
O9 Dy2 H2A 123.2 2_656 .
N3 Dy2 H2A 67.2 . .
O2 Dy2 H2A 146.1 . .
O10 Dy2 H2A 79.4 2_656 .
C8 Dy2 H2A 101.0 2_656 .
O16 Mn1 O16 180.0(2) . 2_755
O16 Mn1 O6 90.69(17) . 2_656
O16 Mn1 O6 89.31(17) 2_755 2_656
O16 Mn1 O6 89.31(17) . 1_654
O16 Mn1 O6 90.69(17) 2_755 1_654
O6 Mn1 O6 180.0(3) 2_656 1_654
O16 Mn1 O1W 88.92(17) . 2_755
O16 Mn1 O1W 91.08(17) 2_755 2_755
O6 Mn1 O1W 90.70(17) 2_656 2_755
O6 Mn1 O1W 89.30(17) 1_654 2_755
O16 Mn1 O1W 91.08(17) . .
O16 Mn1 O1W 88.92(17) 2_755 .
O6 Mn1 O1W 89.30(17) 2_656 .
O6 Mn1 O1W 90.70(17) 1_654 .
O1W Mn1 O1W 180.0(2) 2_755 .
C16 N1 C20 120.5(5) . .
C16 N1 Dy1 119.2(4) . .
C20 N1 Dy1 120.2(4) . .
C13 N2 C9 117.9(5) . .
C13 N2 Dy1 121.4(4) . .
C9 N2 Dy1 120.6(4) . .
C6 N3 C2 118.4(5) . .
C6 N3 Dy2 121.6(4) . .
C2 N3 Dy2 120.0(4) . .
S1 O1 Dy2 101.8(2) . .
S1 O2 Dy2 141.0(2) . 2_656
S1 O2 Dy2 97.66(19) . .
Dy2 O2 Dy2 115.67(15) 2_656 .
S1 O4 Dy1 137.2(2) . .
C1 O5 Dy2 125.9(4) . .
C1 O6 Mn1 132.2(4) . 1_456
C7 O7 Dy2 124.1(3) . .
C7 O7 Dy1 92.0(3) . .
Dy2 O7 Dy1 140.45(16) . .
C7 O8 Dy1 94.4(3) . .
C8 O9 Dy1 123.8(3) . .
C8 O9 Dy2 93.1(3) . 2_656
Dy1 O9 Dy2 139.02(17) . 2_656
C8 O10 Dy2 92.9(4) . 2_656
C14 O11 Dy1 122.8(4) . .
C15 O13 Dy1 124.6(4) . .
C21 O15 Dy1 125.0(4) . .
C21 O16 Mn1 130.9(4) . .
H1A O1W H1B 107.7 . .
H2A O2W H2B 107.7 . .
H3A O3W H3B 107.7 . .
H4A O4W H4B 107.7 . .
H5A O5W H5B 107.7 . .
H6A O6W H6B 107.7 . .
H7A O7W H7B 107.7 . .
H8A O8W H8B 109.1 . .
H9A O9W H9B 111.6 . .
O3 S1 O4 111.2(2) . .
O3 S1 O1 112.8(3) . .
O4 S1 O1 110.4(3) . .
O3 S1 O2 111.3(3) . .
O4 S1 O2 108.1(2) . .
O1 S1 O2 102.6(2) . .

loop_
_geom_bond_atom_site_label_1
_geom_bond_atom_site_label_2
_geom_bond_distance
_geom_bond_site_symmetry_2
C1 O6 1.253(7) .
C1 O5 1.259(7) .
C1 C2 1.493(8) .
C2 N3 1.357(7) .
C2 C3 1.377(9) .
C3 C4 1.384(9) .
C3 H3 0.9300 .
C4 C5 1.374(9) .
C4 H4 0.9300 .
C5 C6 1.369(9) .
C5 H5 0.9300 .
C6 N3 1.342(8) .
C6 C7 1.499(8) .
C7 O8 1.243(7) .
C7 O7 1.276(7) .
C8 O10 1.240(7) .
C8 O9 1.273(7) .
C8 C9 1.500(8) .
C8 Dy2 2.842(6) 2_656
C9 N2 1.345(8) .
C9 C10 1.368(9) .
C10 C11 1.390(10) .
C10 H10 0.9300 .
C11 C12 1.385(11) .
C11 H11 0.9300 .
C12 C13 1.374(10) .
C12 H12 0.9300 .
C13 N2 1.331(8) .
C13 C14 1.508(9) .
C14 O11 1.236(8) .
C14 O12 1.284(8) .
C15 O14 1.232(8) .
C15 O13 1.272(8) .
C15 C16 1.522(9) .
C16 N1 1.325(8) .
C16 C17 1.380(8) .
C17 C18 1.367(9) .
C17 H17 0.9300 .
C18 C19 1.392(9) .
C18 H18 0.9300 .
C19 C20 1.389(8) .
C19 H19 0.9300 .
C20 N1 1.346(7) .
C20 C21 1.492(9) .
C21 O15 1.254(7) .
C21 O16 1.264(7) .
Dy1 O13 2.339(4) .
Dy1 O4 2.341(4) .
Dy1 O15 2.370(4) .
Dy1 O9 2.408(4) .
Dy1 N1 2.455(5) .
Dy1 O11 2.472(4) .
Dy1 O8 2.497(4) .
Dy1 N2 2.508(5) .
Dy1 O7 2.531(4) .
Dy2 O2W 2.329(5) .
Dy2 O2 2.366(4) 2_656
Dy2 O5 2.386(4) .
Dy2 O7 2.403(4) .
Dy2 O1 2.418(4) .
Dy2 O9 2.473(4) 2_656
Dy2 N3 2.483(5) .
Dy2 O2 2.491(4) .
Dy2 O10 2.495(4) 2_656
Mn1 O16 2.186(4) .
Mn1 O16 2.186(4) 2_755
Mn1 O6 2.202(4) 2_656
Mn1 O6 2.202(4) 1_654
Mn1 O1W 2.212(5) 2_755
Mn1 O1W 2.212(5) .
O1 S1 1.479(4) .
O2 S1 1.513(4) .
O2 Dy2 2.366(4) 2_656
O3 S1 1.436(4) .
O4 S1 1.476(4) .
O6 Mn1 2.202(4) 1_456
O9 Dy2 2.473(4) 2_656
O10 Dy2 2.495(4) 2_656
O1W H1A 0.8501 .
O1W H1B 0.8500 .
O2W H2A 0.8500 .
O2W H2B 0.8500 .
O3W H3A 0.8499 .
O3W H3B 0.8500 .
O4W H4A 0.8501 .
O4W H4B 0.8500 .
O5W H5A 0.8500 .
O5W H5B 0.8500 .
O6W H6A 0.8500 .
O6W H6B 0.8500 .
O7W H7A 0.8500 .
O7W H7B 0.8500 .
O8W H8A 0.8461 .
O8W H8B 0.8394 .
O9W H9A 0.8102 .
O9W H9B 0.8490 .
